data_7020246
loop_
_publ_author_name
'Copping, Roy'
'Mougel, Victor'
'Den Auwer, Christophe'
'Berthon, Claude'
'Moisy, Philippe'
'Mazzanti, Marinella'

_publ_section_title
;
 A tetrameric neptunyl(v) cluster supported by a Schiff base ligand.
;
_journal_issue 36
_journal_name_full 'Dalton transactions (Cambridge, England : 2003)'
_journal_page_first 10900
_journal_page_last 10902
_journal_paper_doi 10.1039/c2dt31072d
_journal_volume 41
_journal_year 2012
_chemical_formula_sum 'C84 H76 K2 Li2 N12 Np4 O16'
_chemical_formula_weight 2549.65
_chemical_name_systematic
; 
 ? 
;
_space_group_IT_number 14
_symmetry_cell_setting monoclinic
_symmetry_space_group_name_Hall '-P 2yn'
_symmetry_space_group_name_H-M 'P 1 21/n 1'
_atom_sites_solution_hydrogens geom
_atom_sites_solution_primary direct
_atom_sites_solution_secondary difmap
_audit_creation_method SHELXL-97
_cell_angle_alpha 90.00
_cell_angle_beta 96.680(6)
_cell_angle_gamma 90.00
_cell_formula_units_Z 2
_cell_length_a 16.766(10)
_cell_length_b 14.812(9)
_cell_length_c 23.241(14)
_cell_measurement_reflns_used 5128
_cell_measurement_temperature 205(2)
_cell_measurement_theta_max 20.96
_cell_measurement_theta_min 4.82
_cell_volume 5732(6)
_computing_cell_refinement 'Bruker SAINT'
_computing_data_reduction 'Bruker SAINT'
_computing_molecular_graphics 'Bruker SHELXTL'
_computing_publication_material 'Bruker SHELXTL'
_computing_structure_refinement 'SHELXL-97 (Sheldrick, 2008)'
_computing_structure_solution 'SHELXS-97 (Sheldrick, 2008)'
_diffrn_ambient_temperature 205(2)
_diffrn_measured_fraction_theta_full 0.854
_diffrn_measured_fraction_theta_max 0.854
_diffrn_measurement_device_type 'Bruker APEX-II CCD'
_diffrn_measurement_method '\f and \w scans'
_diffrn_radiation_monochromator graphite
_diffrn_radiation_source 'fine-focus sealed tube'
_diffrn_radiation_type MoK\a
_diffrn_radiation_wavelength 0.71073
_diffrn_reflns_av_R_equivalents 0.0906
_diffrn_reflns_av_sigmaI/netI 0.1713
_diffrn_reflns_limit_h_max 17
_diffrn_reflns_limit_h_min -15
_diffrn_reflns_limit_k_max 8
_diffrn_reflns_limit_k_min -15
_diffrn_reflns_limit_l_max 23
_diffrn_reflns_limit_l_min -23
_diffrn_reflns_number 11300
_diffrn_reflns_theta_full 21.38
_diffrn_reflns_theta_max 21.38
_diffrn_reflns_theta_min 4.83
_exptl_absorpt_coefficient_mu 3.722
_exptl_absorpt_correction_T_max 0.7446
_exptl_absorpt_correction_T_min 0.4955
_exptl_absorpt_correction_type multi-scan
_exptl_absorpt_process_details 'SADABS 2008/1 Bruker AXS Madison WI'
_exptl_crystal_colour yellow
_exptl_crystal_density_diffrn 1.477
_exptl_crystal_density_method 'not measured'
_exptl_crystal_description prism
_exptl_crystal_F_000 2416
_exptl_crystal_size_max 0.05
_exptl_crystal_size_mid 0.04
_exptl_crystal_size_min 0.03
_refine_diff_density_max 4.450
_refine_diff_density_min -3.997
_refine_diff_density_rms 0.348
_refine_ls_extinction_method none
_refine_ls_goodness_of_fit_ref 1.061
_refine_ls_hydrogen_treatment mixed
_refine_ls_matrix_type full
_refine_ls_number_parameters 471
_refine_ls_number_reflns 5533
_refine_ls_number_restraints 723
_refine_ls_restrained_S_all 1.001
_refine_ls_R_factor_all 0.2208
_refine_ls_R_factor_gt 0.1446
_refine_ls_shift/su_max 0.000
_refine_ls_shift/su_mean 0.000
_refine_ls_structure_factor_coef Fsqd
_refine_ls_weighting_details 'calc w=1/[\s^2^(Fo^2^)+(0.1169P)^2^+724.3289P] where P=(Fo^2^+2Fc^2^)/3'
_refine_ls_weighting_scheme calc
_refine_ls_wR_factor_gt 0.3153
_refine_ls_wR_factor_ref 0.3537
_reflns_number_gt 2936
_reflns_number_total 5533
_reflns_threshold_expression >2sigma(I)
_cod_data_source_file c2dt31072d.cif
_cod_data_source_block squeezed1
_cod_original_sg_symbol_H-M P2(1)/n
_cod_database_code 7020246

loop_
_symmetry_equiv_pos_as_xyz
'x, y, z'
'-x+1/2, y+1/2, -z+1/2'
'-x, -y, -z'
'x-1/2, -y-1/2, z-1/2'

loop_
_atom_site_label
_atom_site_type_symbol
_atom_site_fract_x
_atom_site_fract_y
_atom_site_fract_z
_atom_site_U_iso_or_equiv
_atom_site_adp_type
_atom_site_occupancy
_atom_site_symmetry_multiplicity
_atom_site_calc_flag
_atom_site_refinement_flags
C1 C -0.054(3) 1.041(4) 0.1927(18) 0.065(6) Uani 1 1 d U
C2 C 0.038(4) 0.612(5) -0.064(3) 0.111(12) Uani 1 1 d U
H2A H 0.0347 0.5949 -0.1046 0.133 Uiso 1 1 calc R
H2B H 0.0560 0.5594 -0.0414 0.133 Uiso 1 1 calc R
C3 C -0.037(4) 0.635(4) -0.052(3) 0.102(11) Uani 1 1 d U
H3A H -0.0710 0.5812 -0.0564 0.122 Uiso 1 1 calc R
H3B H -0.0598 0.6790 -0.0797 0.122 Uiso 1 1 calc R
C4 C 0.445(4) 0.672(6) 0.158(3) 0.124(15) Uani 1 1 d U
H4 H 0.4811 0.6378 0.1826 0.149 Uiso 1 1 calc R
C5 C -0.136(3) 0.790(4) 0.160(2) 0.084(9) Uani 1 1 d U
H5 H -0.1098 0.8338 0.1835 0.101 Uiso 1 1 calc R
C6 C -0.097(3) 0.773(4) 0.111(2) 0.072(7) Uani 1 1 d U
C7 C -0.198(4) 0.631(5) 0.102(3) 0.109(12) Uani 1 1 d U
H7 H -0.2171 0.5772 0.0850 0.130 Uiso 1 1 calc R
C8 C 0.151(4) 0.682(5) -0.088(2) 0.103(11) Uani 1 1 d U
H8 H 0.1507 0.6360 -0.1147 0.124 Uiso 1 1 calc R
C9 C 0.284(4) 0.733(5) -0.126(3) 0.110(12) Uani 1 1 d U
H9 H 0.2926 0.6774 -0.1420 0.132 Uiso 1 1 calc R
C10 C 0.473(4) 0.735(6) 0.110(3) 0.132(17) Uani 1 1 d U
H10 H 0.5241 0.7434 0.0998 0.158 Uiso 1 1 calc R
C11 C 0.268(3) 1.104(3) 0.029(2) 0.063(9) Uani 1 1 d U
C12 C 0.410(4) 1.061(4) 0.050(3) 0.095(13) Uani 1 1 d U
H12 H 0.4500 1.0303 0.0738 0.114 Uiso 1 1 calc R
C13 C 0.430(5) 1.105(5) 0.003(3) 0.113(16) Uiso 1 1 d U
H13 H 0.4833 1.1103 -0.0036 0.135 Uiso 1 1 calc R
C14 C -0.130(4) 0.677(4) 0.084(2) 0.088(8) Uani 1 1 d U
C15 C -0.200(4) 0.760(5) 0.182(3) 0.104(12) Uani 1 1 d U
H15 H -0.2206 0.7877 0.2132 0.125 Uiso 1 1 calc R
C16 C -0.236(4) 0.675(5) 0.151(3) 0.114(13) Uani 1 1 d U
H16 H -0.2823 0.6503 0.1622 0.137 Uiso 1 1 calc R
C17 C -0.112(4) 0.645(4) 0.030(2) 0.091(10) Uani 1 1 d U
H17 H -0.1489 0.6063 0.0099 0.110 Uiso 1 1 calc R
C18 C 0.211(4) 0.757(5) -0.084(2) 0.101(10) Uani 1 1 d U
C19 C 0.350(4) 0.876(5) -0.098(2) 0.099(12) Uani 1 1 d U
H19 H 0.3969 0.9104 -0.0950 0.119 Uiso 1 1 calc R
C20 C 0.333(5) 0.816(5) -0.132(3) 0.117(15) Uiso 1 1 d U
H20 H 0.3526 0.8222 -0.1677 0.141 Uiso 1 1 calc R
C21 C 0.281(3) 0.886(5) -0.060(2) 0.090(11) Uani 1 1 d U
H21 H 0.2812 0.9409 -0.0405 0.108 Uiso 1 1 calc R
C22 C 0.373(5) 1.142(5) -0.034(3) 0.119(19) Uiso 1 1 d U
H22 H 0.3844 1.1676 -0.0681 0.142 Uiso 1 1 calc R
C23 C 0.071(4) 0.963(4) 0.2462(18) 0.080(10) Uani 1 1 d U
H23 H 0.0893 0.9316 0.2796 0.096 Uiso 1 1 calc R
C24 C -0.014(4) 0.989(4) 0.2428(18) 0.078(9) Uani 1 1 d U
C25 C 0.285(4) 1.140(4) -0.017(2) 0.081(13) Uiso 1 1 d U
H25 H 0.2438 1.1658 -0.0425 0.097 Uiso 1 1 calc R
C26 C 0.215(4) 0.825(5) -0.049(2) 0.083(9) Uani 1 1 d U
C27 C 0.308(4) 0.753(5) 0.090(3) 0.105(12) Uani 1 1 d U
H27 H 0.2628 0.7676 0.0651 0.126 Uiso 1 1 calc R
C28 C 0.209(4) 0.943(4) 0.231(2) 0.089(11) Uani 1 1 d U
H28A H 0.2373 0.9875 0.2561 0.106 Uiso 1 1 calc R
H28B H 0.2052 0.8878 0.2529 0.106 Uiso 1 1 calc R
C29 C -0.056(4) 0.960(4) 0.289(2) 0.089(11) Uani 1 1 d U
H29 H -0.0277 0.9334 0.3217 0.107 Uiso 1 1 calc R
C30 C -0.182(4) 1.028(4) 0.240(2) 0.089(11) Uani 1 1 d U
H30 H -0.2364 1.0390 0.2407 0.107 Uiso 1 1 calc R
C31 C -0.136(4) 0.971(5) 0.286(2) 0.102(12) Uani 1 1 d U
H31 H -0.1638 0.9423 0.3136 0.123 Uiso 1 1 calc R
C32 C -0.136(3) 1.067(4) 0.193(2) 0.079(9) Uani 1 1 d U
H32 H -0.1607 1.1071 0.1656 0.095 Uiso 1 1 calc R
C33 C 0.191(4) 0.696(4) 0.266(2) 0.090(14) Uiso 1 1 d U
H33 H 0.2457 0.6872 0.2656 0.107 Uiso 1 1 calc R
C34 C 0.077(5) 0.716(5) 0.323(3) 0.121(14) Uani 1 1 d U
H34 H 0.0577 0.7203 0.3583 0.145 Uiso 1 1 calc R
C35 C 0.053(4) 0.709(5) 0.217(3) 0.107(13) Uani 1 1 d U
H35 H 0.0203 0.7138 0.1817 0.129 Uiso 1 1 calc R
C36 C 0.021(5) 0.714(5) 0.263(3) 0.119(14) Uani 1 1 d U
H36 H -0.0347 0.7161 0.2619 0.142 Uiso 1 1 calc R
C37 C 0.159(5) 0.711(5) 0.317(3) 0.115(14) Uani 1 1 d U
H37 H 0.1942 0.7180 0.3504 0.139 Uiso 1 1 calc R
C38 C 0.356(4) 0.669(5) 0.162(3) 0.101(13) Uani 1 1 d U
H38 H 0.3427 0.6357 0.1935 0.121 Uiso 1 1 calc R
C39 C 0.379(4) 0.787(6) 0.079(3) 0.132(16) Uani 1 1 d U
H39 H 0.3796 0.8377 0.0555 0.158 Uiso 1 1 calc R
C40 C 0.250(3) 0.927(4) 0.186(2) 0.076(13) Uiso 1 1 d U
H40A H 0.2320 0.8687 0.1703 0.091 Uiso 1 1 calc R
H40B H 0.3056 0.9205 0.2014 0.091 Uiso 1 1 calc R
C41 C 0.325(3) 1.059(4) 0.066(2) 0.072(11) Uiso 1 1 d U
C42 C 0.306(4) 1.003(4) 0.115(2) 0.080(15) Uiso 1 1 d U
H42 H 0.3500 0.9702 0.1323 0.096 Uiso 1 1 calc R
K1 K -0.1028(6) 0.9807(8) 0.0518(4) 0.055(3) Uani 1 1 d U
Li1 Li 0.186(6) 0.675(8) 0.130(4) 0.098(13) Uani 1 1 d U
N1 N -0.041(3) 0.669(3) 0.0044(19) 0.086(9) Uani 1 1 d U
N2 N 0.104(3) 0.685(4) -0.0531(18) 0.097(9) Uani 1 1 d U
N3 N 0.247(2) 0.990(2) 0.1373(13) 0.041(9) Uiso 1 1 d U
N4 N 0.126(3) 0.977(3) 0.2103(16) 0.085(9) Uani 1 1 d U
N5 N 0.138(3) 0.695(3) 0.217(2) 0.092(12) Uiso 1 1 d U
N6 N 0.300(3) 0.699(4) 0.1338(19) 0.094(11) Uani 1 1 d U
Np1 Np 0.10628(10) 1.06446(13) 0.11083(6) 0.0433(7) Uani 1 1 d U
Np2 Np 0.05587(11) 0.80361(14) 0.02566(7) 0.0481(7) Uani 1 1 d U
O1 O 0.0826(16) 0.958(2) 0.0725(11) 0.054(5) Uani 1 1 d U
O2 O 0.1371(19) 1.165(2) 0.1498(12) 0.057(8) Uiso 1 1 d U
O3 O 0.1200(18) 0.735(2) 0.0807(11) 0.063(6) Uani 1 1 d U
O4 O -0.0134(16) 0.8639(17) -0.0336(10) 0.036(7) Uiso 1 1 d U
O5 O -0.0394(19) 0.816(2) 0.0891(12) 0.055(8) Uiso 1 1 d U
O6 O 0.162(2) 0.853(3) -0.0155(11) 0.071(6) Uani 1 1 d U
O7 O 0.1900(17) 1.0993(19) 0.0389(11) 0.045(7) Uiso 1 1 d U
O8 O -0.0228(19) 1.059(2) 0.1490(11) 0.064(5) Uani 1 1 d U

loop_
_atom_site_aniso_label
_atom_site_aniso_U_11
_atom_site_aniso_U_22
_atom_site_aniso_U_33
_atom_site_aniso_U_23
_atom_site_aniso_U_13
_atom_site_aniso_U_12
C1 0.049(12) 0.102(16) 0.038(8) -0.005(9) -0.016(8) -0.024(15)
C2 0.12(2) 0.10(2) 0.11(2) -0.049(18) 0.013(19) -0.009(17)
C3 0.11(2) 0.08(2) 0.11(2) -0.052(19) 0.006(17) -0.013(19)
C4 0.063(15) 0.16(3) 0.14(3) 0.02(2) -0.01(2) 0.04(3)
C5 0.08(2) 0.12(2) 0.056(18) 0.004(11) -0.004(15) -0.04(2)
C6 0.061(18) 0.090(11) 0.062(17) 0.002(10) -0.008(12) -0.022(14)
C7 0.09(3) 0.12(2) 0.11(2) 0.01(2) -0.004(18) -0.05(2)
C8 0.12(2) 0.13(2) 0.06(2) -0.027(18) 0.020(17) -0.001(18)
C9 0.11(2) 0.12(2) 0.10(2) -0.027(19) 0.023(18) 0.007(19)
C10 0.053(13) 0.18(4) 0.16(4) 0.03(3) 0.00(3) 0.03(3)
C11 0.067(14) 0.065(19) 0.058(17) -0.005(17) 0.010(12) 0.002(17)
C12 0.076(18) 0.10(2) 0.10(2) -0.01(2) -0.01(2) 0.01(2)
C14 0.07(2) 0.100(12) 0.085(18) -0.004(14) -0.009(15) -0.037(17)
C15 0.09(3) 0.13(3) 0.09(2) 0.01(2) 0.017(17) -0.04(2)
C16 0.10(3) 0.13(3) 0.12(3) 0.02(2) 0.017(18) -0.06(2)
C17 0.08(2) 0.10(2) 0.09(2) -0.018(17) -0.017(16) -0.034(16)
C18 0.10(2) 0.14(2) 0.07(2) -0.019(16) 0.012(16) 0.003(16)
C19 0.08(2) 0.14(3) 0.08(2) -0.03(2) 0.012(17) 0.00(2)
C21 0.06(2) 0.15(3) 0.06(2) -0.01(2) -0.005(16) 0.004(18)
C23 0.084(17) 0.12(3) 0.032(15) 0.018(16) -0.033(14) -0.02(2)
C24 0.088(16) 0.10(2) 0.035(9) -0.006(13) -0.024(12) -0.015(19)
C26 0.070(19) 0.13(2) 0.043(18) -0.008(15) -0.007(13) 0.004(15)
C27 0.053(10) 0.15(3) 0.10(3) 0.02(2) -0.05(2) 0.02(2)
C28 0.096(17) 0.10(2) 0.067(19) 0.043(18) -0.021(17) 0.00(2)
C29 0.100(19) 0.12(3) 0.046(17) 0.007(17) -0.014(17) 0.00(2)
C30 0.070(18) 0.13(3) 0.07(2) -0.01(2) 0.012(15) 0.01(2)
C31 0.106(19) 0.13(3) 0.07(2) -0.005(19) 0.005(19) 0.01(3)
C32 0.061(15) 0.12(3) 0.055(13) -0.018(14) -0.004(13) -0.008(19)
C34 0.13(3) 0.15(3) 0.087(19) 0.03(3) 0.02(2) 0.05(3)
C35 0.10(3) 0.13(3) 0.090(18) 0.00(2) 0.017(19) 0.02(3)
C36 0.12(3) 0.15(3) 0.10(2) 0.02(3) 0.024(18) 0.05(3)
C37 0.13(2) 0.13(3) 0.09(2) 0.05(2) 0.02(2) 0.06(3)
C38 0.059(15) 0.14(3) 0.10(3) 0.03(2) -0.029(19) 0.02(2)
C39 0.070(18) 0.17(4) 0.14(3) 0.03(3) -0.03(3) 0.01(3)
K1 0.030(5) 0.092(8) 0.036(4) 0.002(5) -0.027(4) 0.011(4)
Li1 0.060(14) 0.14(3) 0.087(18) 0.04(2) -0.010(14) 0.07(2)
N1 0.072(15) 0.090(19) 0.090(18) -0.038(17) -0.012(10) -0.020(14)
N2 0.11(2) 0.11(2) 0.066(14) -0.036(16) 0.015(15) -0.007(16)
N4 0.081(16) 0.12(3) 0.048(11) 0.032(13) -0.028(13) -0.02(2)
N6 0.069(13) 0.12(3) 0.08(2) 0.000(17) -0.048(16) 0.025(18)
Np1 0.0295(10) 0.0627(14) 0.0309(9) -0.0016(9) -0.0250(7) -0.0020(11)
Np2 0.0368(12) 0.0662(15) 0.0343(9) -0.0005(9) -0.0256(8) 0.0048(11)
O1 0.024(9) 0.074(11) 0.057(12) -0.011(10) -0.027(9) -0.006(10)
O3 0.055(11) 0.088(15) 0.039(11) 0.012(10) -0.023(10) 0.023(12)
O6 0.069(16) 0.118(17) 0.023(12) -0.009(10) -0.013(10) -0.012(13)
O8 0.062(9) 0.090(13) 0.037(9) -0.012(8) -0.007(7) -0.011(10)

loop_
_atom_type_symbol
_atom_type_description
_atom_type_scat_dispersion_real
_atom_type_scat_dispersion_imag
_atom_type_scat_source
C C 0.0033 0.0016 'International Tables Vol C Tables 4.2.6.8 and 6.1.1.4'
H H 0.0000 0.0000 'International Tables Vol C Tables 4.2.6.8 and 6.1.1.4'
Li Li -0.0003 0.0001 'International Tables Vol C Tables 4.2.6.8 and 6.1.1.4'
N N 0.0061 0.0033 'International Tables Vol C Tables 4.2.6.8 and 6.1.1.4'
O O 0.0106 0.0060 'International Tables Vol C Tables 4.2.6.8 and 6.1.1.4'
Np Np -11.4937 4.1493 'International Tables Vol C Tables 4.2.6.8 and 6.1.1.4'
K K 0.2009 0.2494 'International Tables Vol C Tables 4.2.6.8 and 6.1.1.4'

loop_
_geom_angle_atom_site_label_1
_geom_angle_atom_site_label_2
_geom_angle_atom_site_label_3
_geom_angle
_geom_angle_site_symmetry_1
_geom_angle_site_symmetry_3
O8 C1 C32 117(4) . .
O8 C1 C24 124(5) . .
C32 C1 C24 119(5) . .
O8 C1 K1 49(2) . .
C32 C1 K1 87(3) . .
C24 C1 K1 131(4) . .
C3 C2 N2 117(5) . .
C2 C3 N1 115(6) . .
C38 C4 C10 116(6) . .
C15 C5 C6 138(6) . .
O5 C6 C5 132(5) . .
O5 C6 C14 120(5) . .
C5 C6 C14 108(5) . .
O5 C6 K1 52(2) . .
C5 C6 K1 100(4) . .
C14 C6 K1 130(3) . .
C14 C7 C16 115(6) . .
N2 C8 C18 116(6) . .
C20 C9 C18 110(6) . .
C4 C10 C39 103(5) . .
C25 C11 O7 119(5) . .
C25 C11 C41 121(6) . .
O7 C11 C41 119(4) . .
C25 C11 K1 86(4) . 3_575
O7 C11 K1 48(2) . 3_575
C41 C11 K1 129(4) . 3_575
C13 C12 C41 122(6) . .
C22 C13 C12 120(8) . .
C17 C14 C7 111(6) . .
C17 C14 C6 123(5) . .
C7 C14 C6 124(6) . .
C5 C15 C16 112(6) . .
C7 C16 C15 122(6) . .
C14 C17 N1 124(5) . .
C26 C18 C8 126(6) . .
C26 C18 C9 122(6) . .
C8 C18 C9 111(5) . .
C20 C19 C21 108(7) . .
C19 C20 C9 129(7) . .
C26 C21 C19 132(6) . .
C13 C22 C25 118(7) . .
N4 C23 C24 132(4) . .
C29 C24 C23 116(5) . .
C29 C24 C1 122(5) . .
C23 C24 C1 122(5) . .
C11 C25 C22 122(6) . .
C11 C25 K1 73(4) . 3_575
C22 C25 K1 140(4) . 3_575
C18 C26 O6 129(6) . .
C18 C26 C21 111(6) . .
O6 C26 C21 119(6) . .
C18 C26 K1 130(4) . 3_575
O6 C26 K1 48(3) . 3_575
C21 C26 K1 84(4) . 3_575
N6 C27 C39 124(6) . .
N6 C27 Li1 45(3) . .
C39 C27 Li1 169(5) . .
C40 C28 N4 111(4) . .
C31 C29 C24 120(6) . .
C31 C30 C32 118(5) . .
C29 C31 C30 122(6) . .
C1 C32 C30 118(5) . .
C37 C33 N5 116(6) . .
C37 C34 C36 114(6) . .
C36 C35 N5 122(7) . .
C35 C36 C34 119(7) . .
C33 C37 C34 126(7) . .
N6 C38 C4 134(7) . .
C27 C39 C10 120(7) . .
C28 C40 N3 121(5) . .
C11 C41 C42 123(5) . .
C11 C41 C12 117(5) . .
C42 C41 C12 119(5) . .
N3 C42 C41 134(6) . .
O7 K1 O8 175.8(10) 3_575 .
O7 K1 O6 90.5(9) 3_575 3_575
O8 K1 O6 89.9(10) . 3_575
O7 K1 O5 90.7(9) 3_575 .
O8 K1 O5 89.0(10) . .
O6 K1 O5 178.5(11) 3_575 .
O7 K1 O4 121.0(8) 3_575 3_575
O8 K1 O4 62.6(8) . 3_575
O6 K1 O4 60.0(9) 3_575 3_575
O5 K1 O4 118.5(9) . 3_575
O7 K1 O1 60.4(8) 3_575 3_575
O8 K1 O1 123.2(9) . 3_575
O6 K1 O1 61.5(8) 3_575 3_575
O5 K1 O1 118.4(9) . 3_575
O4 K1 O1 60.6(7) 3_575 3_575
O7 K1 O1 121.0(9) 3_575 .
O8 K1 O1 62.3(9) . .
O6 K1 O1 117.7(10) 3_575 .
O5 K1 O1 60.8(9) . .
O4 K1 O1 57.7(8) 3_575 .
O1 K1 O1 87.8(7) 3_575 .
O7 K1 O4 61.3(8) 3_575 .
O8 K1 O4 121.9(9) . .
O6 K1 O4 118.8(8) 3_575 .
O5 K1 O4 61.1(7) . .
O4 K1 O4 88.2(7) 3_575 .
O1 K1 O4 57.3(7) 3_575 .
O1 K1 O4 59.7(7) . .
O7 K1 C6 84.6(10) 3_575 .
O8 K1 C6 93.6(11) . .
O6 K1 C6 159.1(12) 3_575 .
O5 K1 C6 22.1(10) . .
O4 K1 C6 138.8(11) 3_575 .
O1 K1 C6 130.8(11) 3_575 .
O1 K1 C6 81.8(11) . .
O4 K1 C6 76.4(10) . .
O7 K1 C11 21.9(9) 3_575 3_575
O8 K1 C11 154.1(11) . 3_575
O6 K1 C11 85.3(11) 3_575 3_575
O5 K1 C11 96.2(11) . 3_575
O4 K1 C11 133.3(10) 3_575 3_575
O1 K1 C11 76.1(10) 3_575 3_575
O1 K1 C11 141.3(10) . 3_575
O4 K1 C11 82.2(10) . 3_575
C6 K1 C11 82.7(12) . 3_575
O7 K1 C1 156.4(11) 3_575 .
O8 K1 C1 19.6(10) . .
O6 K1 C1 95.7(11) 3_575 .
O5 K1 C1 83.6(11) . .
O4 K1 C1 81.4(10) 3_575 .
O1 K1 C1 141.6(11) 3_575 .
O1 K1 C1 75.8(10) . .
O4 K1 C1 132.3(11) . .
C6 K1 C1 81.5(13) . .
C11 K1 C1 136.0(12) 3_575 .
O7 K1 C26 96.1(11) 3_575 3_575
O8 K1 C26 82.9(11) . 3_575
O6 K1 C26 21.0(10) 3_575 3_575
O5 K1 C26 159.6(11) . 3_575
O4 K1 C26 74.0(12) 3_575 3_575
O1 K1 C26 81.5(10) 3_575 3_575
O1 K1 C26 129.1(12) . 3_575
O4 K1 C26 138.5(10) . 3_575
C6 K1 C26 139.6(14) . 3_575
C11 K1 C26 83.6(13) 3_575 3_575
C1 K1 C26 82.5(12) . 3_575
O3 Li1 N6 119(6) . .
O3 Li1 N5 105(5) . .
N6 Li1 N5 113(5) . .
O3 Li1 C27 90(5) . .
N6 Li1 C27 29(2) . .
N5 Li1 C27 129(6) . .
O3 Li1 Np2 2(2) . .
N6 Li1 Np2 117(5) . .
N5 Li1 Np2 106(3) . .
C27 Li1 Np2 88(3) . .
C3 N1 C17 115(5) . .
C3 N1 Np2 112(4) . .
C17 N1 Np2 130(3) . .
C8 N2 C2 112(5) . .
C8 N2 Np2 138(5) . .
C2 N2 Np2 108(3) . .
C42 N3 C40 119(5) . .
C42 N3 Np1 127(4) . .
C40 N3 Np1 113(3) . .
C23 N4 C28 116(4) . .
C23 N4 Np1 127(3) . .
C28 N4 Np1 117(3) . .
C33 N5 C35 123(5) . .
C33 N5 Li1 119(5) . .
C35 N5 Li1 118(4) . .
C38 N6 C27 121(6) . .
C38 N6 Li1 133(6) . .
C27 N6 Li1 106(5) . .
O2 Np1 O1 175.5(13) . .
O2 Np1 O7 90.8(11) . .
O1 Np1 O7 87.6(11) . .
O2 Np1 O8 93.4(12) . .
O1 Np1 O8 89.9(12) . .
O7 Np1 O8 153.2(10) . .
O2 Np1 O4 97.4(11) . 3_575
O1 Np1 O4 86.3(10) . 3_575
O7 Np1 O4 76.7(9) . 3_575
O8 Np1 O4 76.5(9) . 3_575
O2 Np1 N3 92.1(12) . .
O1 Np1 N3 83.5(11) . .
O7 Np1 N3 70.4(10) . .
O8 Np1 N3 135.8(10) . .
O4 Np1 N3 145.8(9) 3_575 .
O2 Np1 N4 88.2(14) . .
O1 Np1 N4 89.9(14) . .
O7 Np1 N4 134.7(13) . .
O8 Np1 N4 72.0(13) . .
O4 Np1 N4 148.2(12) 3_575 .
N3 Np1 N4 64.4(13) . .
O2 Np1 K1 130.6(10) . .
O1 Np1 K1 53.7(9) . .
O7 Np1 K1 114.4(7) . .
O8 Np1 K1 45.8(6) . .
O4 Np1 K1 53.5(6) 3_575 .
N3 Np1 K1 135.4(8) . .
N4 Np1 K1 99.8(10) . .
O2 Np1 K1 127.9(9) . 3_575
O1 Np1 K1 52.7(9) . 3_575
O7 Np1 K1 44.1(7) . 3_575
O8 Np1 K1 116.2(6) . 3_575
O4 Np1 K1 54.8(6) 3_575 3_575
N3 Np1 K1 93.9(7) . 3_575
N4 Np1 K1 139.9(11) . 3_575
K1 Np1 K1 71.4(2) . 3_575
O3 Np2 O4 175.1(13) . .
O3 Np2 O6 92.6(13) . .
O4 Np2 O6 89.2(11) . .
O3 Np2 O5 89.5(12) . .
O4 Np2 O5 90.9(10) . .
O6 Np2 O5 153.2(11) . .
O3 Np2 O1 97.6(12) . .
O4 Np2 O1 87.2(10) . .
O6 Np2 O1 77.3(11) . .
O5 Np2 O1 75.9(10) . .
O3 Np2 N1 90.7(15) . .
O4 Np2 N1 84.7(13) . .
O6 Np2 N1 133.1(13) . .
O5 Np2 N1 73.6(13) . .
O1 Np2 N1 148.2(12) . .
O3 Np2 N2 85.4(14) . .
O4 Np2 N2 91.1(13) . .
O6 Np2 N2 67.1(14) . .
O5 Np2 N2 139.7(14) . .
O1 Np2 N2 144.4(13) . .
N1 Np2 N2 66.6(15) . .
O3 Np2 Li1 2(2) . .
O4 Np2 Li1 176(2) . .
O6 Np2 Li1 90.6(19) . .
O5 Np2 Li1 91.2(17) . .
O1 Np2 Li1 97(2) . .
N1 Np2 Li1 92(2) . .
N2 Np2 Li1 85(2) . .
O3 Np2 K1 130.2(11) . 3_575
O4 Np2 K1 53.7(8) . 3_575
O6 Np2 K1 45.9(10) . 3_575
O5 Np2 K1 115.8(8) . 3_575
O1 Np2 K1 54.0(7) . 3_575
N1 Np2 K1 136.0(11) . 3_575
N2 Np2 K1 97.4(11) . 3_575
Li1 Np2 K1 128(2) . 3_575
O3 Np2 K1 128.0(9) . .
O4 Np2 K1 54.7(7) . .
O6 Np2 K1 116.4(10) . .
O5 Np2 K1 45.5(8) . .
O1 Np2 K1 53.9(6) . .
N1 Np2 K1 97.3(11) . .
N2 Np2 K1 144.3(11) . .
Li1 Np2 K1 129.1(16) . .
K1 Np2 K1 71.7(3) 3_575 .
Np1 O1 Np2 175.8(15) . .
Np1 O1 K1 99.0(12) . 3_575
Np2 O1 K1 84.1(8) . 3_575
Np1 O1 K1 97.8(11) . .
Np2 O1 K1 84.8(7) . .
K1 O1 K1 92.2(7) 3_575 .
Li1 O3 Np2 176(4) . .
Np2 O4 Np1 177.5(14) . 3_575
Np2 O4 K1 96.1(10) . 3_575
Np1 O4 K1 86.3(7) 3_575 3_575
Np2 O4 K1 95.5(8) . .
Np1 O4 K1 85.2(7) 3_575 .
K1 O4 K1 91.8(7) 3_575 .
C6 O5 Np2 144(3) . .
C6 O5 K1 106(3) . .
Np2 O5 K1 98.0(10) . .
C26 O6 Np2 141(4) . .
C26 O6 K1 111(3) . 3_575
Np2 O6 K1 98.4(13) . 3_575
C11 O7 Np1 143(3) . .
C11 O7 K1 110(2) . 3_575
Np1 O7 K1 98.3(10) . 3_575
C1 O8 Np1 142(3) . .
C1 O8 K1 112(3) . .
Np1 O8 K1 94.8(9) . .

loop_
_geom_bond_atom_site_label_1
_geom_bond_atom_site_label_2
_geom_bond_distance
_geom_bond_site_symmetry_2
C1 O8 1.23(5) .
C1 C32 1.43(7) .
C1 C24 1.49(7) .
C1 K1 3.40(4) .
C2 C3 1.38(8) .
C2 N2 1.54(8) .
C3 N1 1.41(6) .
C4 C38 1.50(8) .
C4 C10 1.57(10) .
C5 C15 1.30(7) .
C5 C6 1.40(7) .
C6 O5 1.32(5) .
C6 C14 1.62(8) .
C6 K1 3.37(6) .
C7 C14 1.42(8) .
C7 C16 1.51(9) .
C8 N2 1.19(7) .
C8 C18 1.49(9) .
C9 C20 1.49(9) .
C9 C18 1.67(8) .
C10 C39 1.83(9) .
C11 C25 1.27(6) .
C11 O7 1.35(5) .
C11 C41 1.38(7) .
C11 K1 3.39(5) 3_575
C12 C13 1.36(8) .
C12 C41 1.51(8) .
C13 C22 1.32(9) .
C14 C17 1.40(7) .
C15 C16 1.55(9) .
C17 N1 1.45(7) .
C18 C26 1.30(8) .
C19 C20 1.21(8) .
C19 C21 1.54(7) .
C21 C26 1.48(8) .
C22 C25 1.57(8) .
C23 N4 1.33(6) .
C23 C24 1.46(7) .
C24 C29 1.42(7) .
C25 K1 3.54(6) 3_575
C26 O6 1.32(6) .
C26 K1 3.44(7) 3_575
C27 N6 1.31(7) .
C27 C39 1.33(9) .
C27 Li1 2.62(14) .
C28 C40 1.33(6) .
C28 N4 1.50(7) .
C29 C31 1.35(8) .
C30 C31 1.50(8) .
C30 C32 1.53(7) .
C33 C37 1.37(8) .
C33 N5 1.37(7) .
C34 C37 1.38(9) .
C34 C36 1.59(9) .
C35 C36 1.25(7) .
C35 N5 1.44(7) .
C38 N6 1.17(6) .
C40 N3 1.46(6) .
C41 C42 1.48(7) .
C42 N3 1.19(6) .
K1 O7 2.70(3) 3_575
K1 O8 2.75(3) .
K1 O6 2.75(4) 3_575
K1 O5 2.76(3) .
K1 O4 3.08(3) 3_575
K1 O1 3.09(3) 3_575
K1 O1 3.11(3) .
K1 O4 3.14(3) .
K1 C11 3.39(5) 3_575
K1 C26 3.44(7) 3_575
Li1 O3 1.74(9) .
Li1 N6 1.93(11) .
Li1 N5 2.27(11) .
Li1 Np2 3.61(8) .
N1 Np2 2.58(4) .
N2 Np2 2.72(4) .
N3 Np1 2.61(4) .
N4 Np1 2.64(4) .
Np1 O2 1.79(3) .
Np1 O1 1.84(3) .
Np1 O7 2.36(3) .
Np1 O8 2.43(3) .
Np1 O4 2.47(2) 3_575
Np1 K1 3.832(9) 3_575
Np2 O3 1.87(3) .
Np2 O4 1.92(2) .
Np2 O6 2.24(3) .
Np2 O5 2.30(3) .
Np2 O1 2.55(3) .
Np2 K1 3.795(11) 3_575
O1 K1 3.09(3) 3_575
O4 Np1 2.47(2) 3_575
O4 K1 3.08(3) 3_575
O6 K1 2.75(4) 3_575
O7 K1 2.70(3) 3_575
